data_1514458
loop_
_publ_author_name
'Chilton, Nicholas F.'
'Langley, Stuart K.'
'Moubaraki, Boujemaa'
'Soncini, Alessandro'
'Batten, Stuart R.'
'Murray, Keith S.'

_publ_section_title
;
 Single molecule magnetism in a family of mononuclear \b-diketonate
 lanthanide(iii) complexes: rationalization of magnetic anisotropy in
 complexes of low symmetry
;
_journal_issue 4
_journal_name_full 'Chemical Science'
_journal_page_first 1719
_journal_paper_doi 10.1039/c3sc22300k
_journal_volume 4
_journal_year 2013
_chemical_formula_sum 'C18 H32 Cl3 Dy N4 O10'
_chemical_formula_weight 733.33
_chemical_name_systematic
;
?
;
_space_group_IT_number 2
_symmetry_cell_setting triclinic
_symmetry_space_group_name_Hall '-P 1'
_symmetry_space_group_name_H-M 'P -1'
_atom_sites_solution_hydrogens geom
_atom_sites_solution_primary direct
_atom_sites_solution_secondary difmap
_audit_creation_method SHELXL-97
_cell_angle_alpha 102.85(3)
_cell_angle_beta 93.52(3)
_cell_angle_gamma 91.86(3)
_cell_formula_units_Z 2
_cell_length_a 8.8460(18)
_cell_length_b 11.148(2)
_cell_length_c 14.527(3)
_cell_measurement_temperature 100(2)
_cell_volume 1392.5(5)
_computing_cell_refinement 'XDS (Kabsch, 1993)'
_computing_data_collection 'Blu-Ice (McPhillips et al, 2002)'
_computing_data_reduction 'XDS (Kabsch, 1993)'
_computing_molecular_graphics X-SEED
_computing_publication_material 'XCIF V6.12 (BrukerAXS, 2001).'
_computing_structure_refinement 'SHELXL-97 (Sheldrick, 1997)'
_computing_structure_solution 'SHELXS-97 (Sheldrick, 1990)'
_diffrn_ambient_temperature 100(2)
_diffrn_measured_fraction_theta_full 0.831
_diffrn_measured_fraction_theta_max 0.831
_diffrn_measurement_device_type synchrotron
_diffrn_measurement_method 'scans in phi'
_diffrn_radiation_monochromator 'double crystal'
_diffrn_radiation_source '3BM1 dipole'
_diffrn_radiation_type synchrotron
_diffrn_radiation_wavelength 0.71070
_diffrn_reflns_av_R_equivalents 0.0560
_diffrn_reflns_av_sigmaI/netI 0.0650
_diffrn_reflns_limit_h_max 11
_diffrn_reflns_limit_h_min -11
_diffrn_reflns_limit_k_max 15
_diffrn_reflns_limit_k_min -14
_diffrn_reflns_limit_l_max 18
_diffrn_reflns_limit_l_min -18
_diffrn_reflns_number 11894
_diffrn_reflns_theta_full 28.69
_diffrn_reflns_theta_max 28.69
_diffrn_reflns_theta_min 3.11
_exptl_absorpt_coefficient_mu 3.025
_exptl_crystal_colour yellow
_exptl_crystal_density_diffrn 1.739
_exptl_crystal_density_method 'not measured'
_exptl_crystal_F_000 722
_exptl_crystal_size_max 0.2
_exptl_crystal_size_mid 0.08
_exptl_crystal_size_min 0.05
_refine_diff_density_max 1.278
_refine_diff_density_min -1.446
_refine_diff_density_rms 0.139
_refine_ls_extinction_method none
_refine_ls_goodness_of_fit_ref 1.079
_refine_ls_hydrogen_treatment mixed
_refine_ls_matrix_type full
_refine_ls_number_parameters 363
_refine_ls_number_reflns 5957
_refine_ls_number_restraints 12
_refine_ls_restrained_S_all 1.078
_refine_ls_R_factor_all 0.0344
_refine_ls_R_factor_gt 0.0330
_refine_ls_shift/su_max 0.001
_refine_ls_shift/su_mean 0.000
_refine_ls_structure_factor_coef Fsqd
_refine_ls_weighting_details 'calc w=1/[\s^2^(Fo^2^)+(0.0079P)^2^+3.5624P] where P=(Fo^2^+2Fc^2^)/3'
_refine_ls_weighting_scheme calc
_refine_ls_wR_factor_gt 0.0817
_refine_ls_wR_factor_ref 0.0847
_reflns_number_gt 5850
_reflns_number_total 5957
_reflns_threshold_expression >2sigma(I)
_cod_data_source_file c3sc22300k.txt
_cod_data_source_block 3c:\users\nick\desktop\
_cod_original_sg_symbol_H-M P-1
_cod_database_code 1514458

loop_
_symmetry_equiv_pos_as_xyz
'x, y, z'
'-x, -y, -z'

loop_
_atom_site_label
_atom_site_type_symbol
_atom_site_fract_x
_atom_site_fract_y
_atom_site_fract_z
_atom_site_U_iso_or_equiv
_atom_site_adp_type
_atom_site_occupancy
_atom_site_symmetry_multiplicity
_atom_site_calc_flag
_atom_site_refinement_flags
Dy1 Dy 0.820205(15) 0.200890(12) 0.301306(9) 0.01188(7) Uani 1 1 d .
O3 O 0.8377(3) 0.3419(2) 0.21116(16) 0.0172(5) Uani 1 1 d .
O4 O 0.9538(3) 0.1101(2) 0.17041(16) 0.0161(4) Uani 1 1 d .
O1 O 0.9049(3) 0.0153(2) 0.32711(17) 0.0186(5) Uani 1 1 d .
O2 O 0.7104(3) 0.1676(2) 0.43337(16) 0.0173(5) Uani 1 1 d .
N1 N 0.6349(4) 0.1092(3) 0.5637(2) 0.0184(6) Uani 1 1 d D
N3 N 1.1398(3) 0.0854(3) 0.0660(2) 0.0170(5) Uani 1 1 d D
C17 C 1.2490(4) -0.2654(3) 0.0863(3) 0.0237(7) Uani 1 1 d .
H18 H 1.2738 -0.3458 0.0921 0.028 Uiso 1 1 calc R
N2 N 0.5054(4) 0.2814(3) 0.5376(2) 0.0179(6) Uani 1 1 d D
C3 C 0.7935(4) -0.0218(3) 0.4631(2) 0.0176(6) Uani 1 1 d .
H4 H 0.7855 -0.0773 0.5038 0.021 Uiso 1 1 calc R
C13 C 1.0360(4) 0.1589(3) 0.1186(2) 0.0158(6) Uani 1 1 d .
C6 C 0.4926(4) 0.2268(3) 0.6857(2) 0.0208(7) Uani 1 1 d .
H6 H 0.5182 0.1742 0.7269 0.025 Uiso 1 1 calc R
N4 N 1.1004(3) -0.0924(3) 0.1257(2) 0.0168(5) Uani 1 1 d D
C15 C 1.2934(4) -0.0880(3) 0.0204(2) 0.0204(7) Uani 1 1 d .
H16 H 1.3469 -0.0473 -0.0194 0.024 Uiso 1 1 calc R
C4 C 0.7161(4) 0.0870(3) 0.4825(2) 0.0166(6) Uani 1 1 d .
C2 C 0.8833(4) -0.0521(3) 0.3852(2) 0.0156(6) Uani 1 1 d .
C7 C 0.4025(5) 0.3234(4) 0.7139(3) 0.0243(7) Uani 1 1 d .
H7 H 0.3679 0.3392 0.7759 0.029 Uiso 1 1 calc R
C14 C 1.1764(4) -0.0304(3) 0.0718(2) 0.0162(6) Uani 1 1 d .
C8 C 0.3600(4) 0.4000(4) 0.6525(3) 0.0235(7) Uani 1 1 d .
H8 H 0.2956 0.4662 0.6716 0.028 Uiso 1 1 calc R
C10 C 0.9320(5) 0.4919(3) 0.1350(3) 0.0227(7) Uani 1 1 d .
H12 H 0.8332 0.5050 0.1054 0.034 Uiso 1 1 calc R
H13 H 1.0114 0.5008 0.0925 0.034 Uiso 1 1 calc R
H11 H 0.9517 0.5530 0.1949 0.034 Uiso 1 1 calc R
C9 C 0.4147(4) 0.3759(3) 0.5644(3) 0.0212(7) Uani 1 1 d .
H9 H 0.3884 0.4263 0.5216 0.025 Uiso 1 1 calc R
C1 C 0.9583(4) -0.1730(3) 0.3676(3) 0.0209(7) Uani 1 1 d .
H2 H 0.9046 -0.2302 0.3136 0.031 Uiso 1 1 calc R
H3 H 0.9554 -0.2075 0.4240 0.031 Uiso 1 1 calc R
H1 H 1.0640 -0.1604 0.3539 0.031 Uiso 1 1 calc R
C18 C 1.1340(4) -0.2068(3) 0.1338(3) 0.0212(7) Uani 1 1 d .
H19 H 1.0775 -0.2470 0.1727 0.025 Uiso 1 1 calc R
C5 C 0.5472(4) 0.2059(3) 0.5944(2) 0.0159(6) Uani 1 1 d .
C12 C 1.0323(4) 0.2807(3) 0.1075(2) 0.0147(6) Uani 1 1 d .
H14 H 1.1004 0.3072 0.0671 0.018 Uiso 1 1 calc R
C11 C 0.9317(4) 0.3648(3) 0.1537(2) 0.0156(6) Uani 1 1 d .
C16 C 1.3293(4) -0.2045(4) 0.0288(3) 0.0251(7) Uani 1 1 d .
H17 H 1.4095 -0.2439 -0.0048 0.030 Uiso 1 1 calc R
Cl2 Cl 0.33663(9) 0.06692(7) 0.29479(6) 0.01773(15) Uani 1 1 d .
Cl1 Cl 0.73347(10) -0.19840(8) 0.09816(6) 0.02116(16) Uani 1 1 d .
Cl3 Cl 1.16763(11) 0.52398(8) 0.37422(6) 0.02553(18) Uani 1 1 d .
O6 O 0.6443(3) 0.0556(2) 0.20185(18) 0.0195(5) Uani 1 1 d D
O8 O 0.8519(3) 0.3998(2) 0.41136(17) 0.0189(5) Uani 1 1 d D
O5 O 0.5686(3) 0.2860(2) 0.31277(19) 0.0194(5) Uani 1 1 d D
O7 O 1.0808(3) 0.2434(2) 0.3564(2) 0.0229(5) Uani 1 1 d D
O9 O 0.6225(4) -0.4508(3) -0.0353(2) 0.0315(6) Uani 1 1 d .
O10 O 0.3777(6) 0.4075(4) 0.2145(2) 0.0561(12) Uani 1 1 d .
H5 H 0.647(9) 0.061(6) 0.603(4) 0.067 Uiso 1 1 d D
H15 H 1.195(7) 0.127(6) 0.034(5) 0.067 Uiso 1 1 d D
H20 H 1.029(6) -0.062(7) 0.163(4) 0.067 Uiso 1 1 d D
H10 H 0.536(9) 0.271(7) 0.480(2) 0.067 Uiso 1 1 d D
H24 H 0.849(9) 0.405(7) 0.4696(13) 0.067 Uiso 1 1 d D
H22 H 1.145(7) 0.190(5) 0.339(5) 0.067 Uiso 1 1 d D
H26 H 0.502(7) 0.230(5) 0.311(5) 0.067 Uiso 1 1 d D
H27 H 0.556(3) 0.043(8) 0.217(5) 0.067 Uiso 1 1 d D
H21 H 1.110(9) 0.316(3) 0.358(5) 0.067 Uiso 1 1 d D
H28 H 0.674(9) -0.014(3) 0.175(5) 0.067 Uiso 1 1 d D
H23 H 0.934(4) 0.431(7) 0.400(5) 0.067 Uiso 1 1 d D
H25 H 0.528(8) 0.340(5) 0.289(5) 0.067 Uiso 1 1 d D

loop_
_atom_site_aniso_label
_atom_site_aniso_U_11
_atom_site_aniso_U_22
_atom_site_aniso_U_33
_atom_site_aniso_U_23
_atom_site_aniso_U_13
_atom_site_aniso_U_12
Dy1 0.01236(9) 0.01038(9) 0.01318(9) 0.00238(5) 0.00392(5) 0.00086(6)
O3 0.0215(12) 0.0138(10) 0.0173(11) 0.0044(8) 0.0059(9) 0.0028(10)
O4 0.0180(11) 0.0132(10) 0.0178(11) 0.0034(8) 0.0059(8) 0.0014(10)
O1 0.0226(12) 0.0157(11) 0.0186(11) 0.0050(9) 0.0069(9) 0.0008(10)
O2 0.0189(11) 0.0170(11) 0.0184(11) 0.0073(9) 0.0052(8) 0.0043(10)
N1 0.0228(14) 0.0176(13) 0.0168(13) 0.0059(10) 0.0076(10) 0.0025(12)
N3 0.0167(13) 0.0172(13) 0.0174(13) 0.0034(10) 0.0059(10) 0.0019(12)
C17 0.0224(18) 0.0188(15) 0.0279(18) 0.0006(13) -0.0015(13) 0.0078(15)
N2 0.0190(14) 0.0187(13) 0.0178(13) 0.0067(11) 0.0051(10) 0.0020(12)
C3 0.0200(16) 0.0152(14) 0.0188(15) 0.0060(11) 0.0033(12) 0.0026(13)
C13 0.0150(14) 0.0171(14) 0.0143(14) 0.0015(11) 0.0020(10) -0.0005(13)
C6 0.0236(17) 0.0189(15) 0.0210(16) 0.0061(12) 0.0050(12) 0.0014(14)
N4 0.0157(13) 0.0162(12) 0.0189(13) 0.0032(10) 0.0039(10) 0.0057(11)
C15 0.0152(15) 0.0250(17) 0.0192(15) 0.0007(12) 0.0029(12) 0.0031(14)
C4 0.0148(15) 0.0193(15) 0.0143(14) 0.0010(11) 0.0025(11) -0.0037(13)
C2 0.0149(15) 0.0130(13) 0.0177(14) 0.0013(11) 0.0003(11) 0.0014(13)
C7 0.0249(18) 0.0269(18) 0.0219(17) 0.0054(14) 0.0092(13) 0.0015(16)
C14 0.0137(14) 0.0195(15) 0.0135(13) -0.0002(11) 0.0002(11) 0.0020(13)
C8 0.0202(17) 0.0214(16) 0.0312(18) 0.0078(14) 0.0097(13) 0.0058(15)
C10 0.0285(19) 0.0170(15) 0.0252(17) 0.0081(13) 0.0085(13) 0.0036(15)
C9 0.0172(16) 0.0203(16) 0.0288(18) 0.0095(13) 0.0056(13) 0.0058(14)
C1 0.0242(17) 0.0158(14) 0.0232(16) 0.0042(12) 0.0046(13) 0.0048(14)
C18 0.0224(17) 0.0164(15) 0.0239(16) 0.0025(12) 0.0009(13) 0.0013(14)
C5 0.0132(14) 0.0153(14) 0.0210(15) 0.0073(12) 0.0040(11) 0.0014(13)
C12 0.0155(15) 0.0129(13) 0.0168(14) 0.0058(11) 0.0019(11) 0.0011(12)
C11 0.0174(15) 0.0139(14) 0.0147(14) 0.0013(11) 0.0001(11) 0.0023(13)
C16 0.0187(17) 0.0300(19) 0.0225(17) -0.0034(14) 0.0011(12) 0.0070(16)
Cl2 0.0144(3) 0.0172(3) 0.0230(4) 0.0066(3) 0.0046(3) 0.0020(3)
Cl1 0.0235(4) 0.0172(3) 0.0228(4) 0.0028(3) 0.0093(3) -0.0018(3)
Cl3 0.0285(4) 0.0240(4) 0.0215(4) -0.0008(3) 0.0071(3) -0.0069(4)
O6 0.0149(11) 0.0191(11) 0.0231(12) -0.0001(9) 0.0067(9) 0.0016(10)
O8 0.0206(12) 0.0156(11) 0.0178(11) -0.0019(9) 0.0015(9) -0.0018(10)
O5 0.0136(11) 0.0166(11) 0.0288(13) 0.0063(9) 0.0017(9) 0.0011(10)
O7 0.0164(12) 0.0168(11) 0.0335(14) 0.0010(10) 0.0020(10) 0.0038(10)
O9 0.0461(18) 0.0216(13) 0.0244(13) 0.0002(10) 0.0025(12) 0.0011(13)
O10 0.092(3) 0.056(2) 0.0279(16) 0.0170(15) 0.0127(18) 0.046(2)

loop_
_atom_type_symbol
_atom_type_description
_atom_type_scat_dispersion_real
_atom_type_scat_dispersion_imag
_atom_type_scat_source
C C 0.0033 0.0016 'International Tables Vol C Tables 4.2.6.8 and 6.1.1.4'
Cl Cl 0.1484 0.1585 'International Tables Vol C Tables 4.2.6.8 and 6.1.1.4'
Dy Dy -0.1892 4.4098 'International Tables Vol C Tables 4.2.6.8 and 6.1.1.4'
N N 0.0061 0.0033 'International Tables Vol C Tables 4.2.6.8 and 6.1.1.4'
O O 0.0106 0.0060 'International Tables Vol C Tables 4.2.6.8 and 6.1.1.4'
H H 0.0000 0.0000 'International Tables Vol C Tables 4.2.6.8 and 6.1.1.4'

loop_
_geom_angle_atom_site_label_1
_geom_angle_atom_site_label_2
_geom_angle_atom_site_label_3
_geom_angle
O3 Dy1 O2 141.37(9)
O3 Dy1 O1 145.40(9)
O2 Dy1 O1 73.13(9)
O3 Dy1 O4 73.54(9)
O2 Dy1 O4 144.76(8)
O1 Dy1 O4 72.53(9)
O3 Dy1 O6 99.46(9)
O2 Dy1 O6 90.63(9)
O1 Dy1 O6 77.96(9)
O4 Dy1 O6 74.74(9)
O3 Dy1 O7 90.33(10)
O2 Dy1 O7 102.58(10)
O1 Dy1 O7 75.07(9)
O4 Dy1 O7 75.88(9)
O6 Dy1 O7 144.81(9)
O3 Dy1 O8 74.11(9)
O2 Dy1 O8 76.57(9)
O1 Dy1 O8 126.42(9)
O4 Dy1 O8 131.97(9)
O6 Dy1 O8 145.40(9)
O7 Dy1 O8 69.79(10)
O3 Dy1 O5 78.83(9)
O2 Dy1 O5 69.03(9)
O1 Dy1 O5 130.59(9)
O4 Dy1 O5 131.95(9)
O6 Dy1 O5 71.99(9)
O7 Dy1 O5 143.19(9)
O8 Dy1 O5 73.41(9)
C11 O3 Dy1 134.5(2)
C13 O4 Dy1 130.5(2)
C2 O1 Dy1 136.9(2)
C4 O2 Dy1 136.3(2)
C5 N1 C4 127.2(3)
C5 N1 H5 114(5)
C4 N1 H5 118(5)
C14 N3 C13 127.0(3)
C14 N3 H15 120(5)
C13 N3 H15 112(5)
C18 C17 C16 118.5(3)
C18 C17 H18 120.7
C16 C17 H18 120.7
C5 N2 C9 122.9(3)
C5 N2 H10 121(5)
C9 N2 H10 116(5)
C4 C3 C2 122.2(3)
C4 C3 H4 118.9
C2 C3 H4 118.9
O4 C13 N3 117.9(3)
O4 C13 C12 126.3(3)
N3 C13 C12 115.7(3)
C7 C6 C5 119.2(3)
C7 C6 H6 120.4
C5 C6 H6 120.4
C14 N4 C18 122.7(3)
C14 N4 H20 125(5)
C18 N4 H20 112(5)
C16 C15 C14 118.8(3)
C16 C15 H16 120.6
C14 C15 H16 120.6
O2 C4 C3 126.6(3)
O2 C4 N1 116.3(3)
C3 C4 N1 117.1(3)
O1 C2 C3 124.7(3)
O1 C2 C1 116.6(3)
C3 C2 C1 118.7(3)
C6 C7 C8 121.0(3)
C6 C7 H7 119.5
C8 C7 H7 119.5
N4 C14 N3 121.0(3)
N4 C14 C15 118.8(3)
N3 C14 C15 120.1(3)
C9 C8 C7 117.8(4)
C9 C8 H8 121.1
C7 C8 H8 121.1
C11 C10 H12 109.5
C11 C10 H13 109.5
H12 C10 H13 109.5
C11 C10 H11 109.5
H12 C10 H11 109.5
H13 C10 H11 109.5
N2 C9 C8 120.7(3)
N2 C9 H9 119.6
C8 C9 H9 119.6
C2 C1 H2 109.5
C2 C1 H3 109.5
H2 C1 H3 109.5
C2 C1 H1 109.5
H2 C1 H1 109.5
H3 C1 H1 109.5
N4 C18 C17 120.4(3)
N4 C18 H19 119.8
C17 C18 H19 119.8
N2 C5 N1 121.1(3)
N2 C5 C6 118.3(3)
N1 C5 C6 120.5(3)
C13 C12 C11 122.5(3)
C13 C12 H14 118.7
C11 C12 H14 118.7
O3 C11 C12 124.9(3)
O3 C11 C10 116.3(3)
C12 C11 C10 118.8(3)
C15 C16 C17 120.7(3)
C15 C16 H17 119.6
C17 C16 H17 119.6
Dy1 O6 H27 122(6)
Dy1 O6 H28 119(6)
H27 O6 H28 106(8)
Dy1 O8 H24 120(6)
Dy1 O8 H23 105(5)
H24 O8 H23 110(7)
Dy1 O5 H26 110(6)
Dy1 O5 H25 132(6)
H26 O5 H25 107(7)
Dy1 O7 H22 120(5)
Dy1 O7 H21 113(6)
H22 O7 H21 115(8)

loop_
_geom_bond_atom_site_label_1
_geom_bond_atom_site_label_2
_geom_bond_distance
Dy1 O3 2.266(2)
Dy1 O2 2.299(2)
Dy1 O1 2.322(3)
Dy1 O4 2.353(2)
Dy1 O6 2.377(3)
Dy1 O7 2.390(3)
Dy1 O8 2.425(3)
Dy1 O5 2.448(3)
O3 C11 1.273(4)
O4 C13 1.271(4)
O1 C2 1.267(4)
O2 C4 1.267(4)
N1 C5 1.358(5)
N1 C4 1.398(4)
N1 H5 0.878(10)
N3 C14 1.361(4)
N3 C13 1.398(4)
N3 H15 0.879(10)
C17 C18 1.366(5)
C17 C16 1.398(6)
C17 H18 0.9500
N2 C5 1.347(4)
N2 C9 1.347(5)
N2 H10 0.877(10)
C3 C4 1.395(5)
C3 C2 1.408(5)
C3 H4 0.9500
C13 C12 1.404(4)
C6 C7 1.364(6)
C6 C5 1.413(5)
C6 H6 0.9500
N4 C14 1.348(4)
N4 C18 1.348(4)
N4 H20 0.880(10)
C15 C16 1.377(6)
C15 C14 1.402(5)
C15 H16 0.9500
C2 C1 1.500(5)
C7 C8 1.409(5)
C7 H7 0.9500
C8 C9 1.370(5)
C8 H8 0.9500
C10 C11 1.501(5)
C10 H12 0.9800
C10 H13 0.9800
C10 H11 0.9800
C9 H9 0.9500
C1 H2 0.9800
C1 H3 0.9800
C1 H1 0.9800
C18 H19 0.9500
C12 C11 1.403(5)
C12 H14 0.9500
C16 H17 0.9500
O6 H27 0.839(10)
O6 H28 0.839(10)
O8 H24 0.837(10)
O8 H23 0.838(10)
O5 H26 0.840(10)
O5 H25 0.838(10)
O7 H22 0.840(10)
O7 H21 0.839(10)

loop_
_geom_torsion_atom_site_label_1
_geom_torsion_atom_site_label_2
_geom_torsion_atom_site_label_3
_geom_torsion_atom_site_label_4
_geom_torsion
O2 Dy1 O3 C11 158.2(3)
O1 Dy1 O3 C11 -16.2(4)
O4 Dy1 O3 C11 -27.8(3)
O6 Dy1 O3 C11 -98.7(3)
O7 Dy1 O3 C11 47.4(3)
O8 Dy1 O3 C11 116.2(3)
O5 Dy1 O3 C11 -168.1(3)
O3 Dy1 O4 C13 27.0(3)
O2 Dy1 O4 C13 -159.5(3)
O1 Dy1 O4 C13 -146.1(3)
O6 Dy1 O4 C13 132.0(3)
O7 Dy1 O4 C13 -67.6(3)
O8 Dy1 O4 C13 -22.5(3)
O5 Dy1 O4 C13 84.5(3)
O3 Dy1 O1 C2 178.3(3)
O2 Dy1 O1 C2 2.0(3)
O4 Dy1 O1 C2 -170.0(3)
O6 Dy1 O1 C2 -92.4(3)
O7 Dy1 O1 C2 110.4(3)
O8 Dy1 O1 C2 60.3(3)
O5 Dy1 O1 C2 -39.2(4)
O3 Dy1 O2 C4 -174.1(3)
O1 Dy1 O2 C4 2.6(3)
O4 Dy1 O2 C4 15.9(4)
O6 Dy1 O2 C4 79.8(3)
O7 Dy1 O2 C4 -67.4(3)
O8 Dy1 O2 C4 -132.7(3)
O5 Dy1 O2 C4 150.2(3)
Dy1 O4 C13 N3 159.8(2)
Dy1 O4 C13 C12 -21.2(5)
C14 N3 C13 O4 -8.3(5)
C14 N3 C13 C12 172.5(3)
Dy1 O2 C4 C3 -5.1(5)
Dy1 O2 C4 N1 175.6(2)
C2 C3 C4 O2 3.0(6)
C2 C3 C4 N1 -177.8(3)
C5 N1 C4 O2 1.9(5)
C5 N1 C4 C3 -177.4(3)
Dy1 O1 C2 C3 -3.9(5)
Dy1 O1 C2 C1 175.4(2)
C4 C3 C2 O1 1.3(5)
C4 C3 C2 C1 -177.9(3)
C5 C6 C7 C8 1.8(6)
C18 N4 C14 N3 -179.5(3)
C18 N4 C14 C15 1.3(5)
C13 N3 C14 N4 6.9(5)
C13 N3 C14 C15 -174.0(3)
C16 C15 C14 N4 -1.8(5)
C16 C15 C14 N3 179.1(3)
C6 C7 C8 C9 -1.3(6)
C5 N2 C9 C8 0.1(6)
C7 C8 C9 N2 0.3(6)
C14 N4 C18 C17 -0.2(5)
C16 C17 C18 N4 -0.6(5)
C9 N2 C5 N1 177.8(3)
C9 N2 C5 C6 0.3(5)
C4 N1 C5 N2 13.2(5)
C4 N1 C5 C6 -169.4(3)
C7 C6 C5 N2 -1.3(5)
C7 C6 C5 N1 -178.8(3)
O4 C13 C12 C11 -0.7(5)
N3 C13 C12 C11 178.4(3)
Dy1 O3 C11 C12 21.2(5)
Dy1 O3 C11 C10 -159.0(2)
C13 C12 C11 O3 1.8(5)
C13 C12 C11 C10 -178.0(3)
C14 C15 C16 C17 1.1(5)
C18 C17 C16 C15 0.1(5)
